data_7043627
loop_
_publ_author_name
'Wang, Jian'
'Miao, Hao'
'Xiao, Zhao-Xin'
'Zhou, Yan'
'Deng, Lin-Dan'
'Zhang, Yiquan'
'Wang, Xin-Yi'

_publ_section_title
;
 Syntheses, Structures and Magnetic Properties of Lanthanide Complexes of
 the Pyrimidyl-Substituted Nitronyl Nitroxide Radical
;
_journal_name_full 'Dalton Trans.'
_journal_paper_doi 10.1039/C7DT01037K
_journal_year 2017
_chemical_formula_sum 'C44.5 H33 Er2 F36 N4 O16'
_chemical_formula_weight 1898.27
_chemical_name_common '[(NIT-2-Pm)(Er)2(hfac)6(H2O)2]0.5(C7H16)'
_space_group_crystal_system monoclinic
_space_group_IT_number 15
_space_group_name_Hall '-C 2yc'
_space_group_name_H-M_alt 'C 1 2/c 1'
_symmetry_space_group_name_Hall '-C 2yc'
_symmetry_space_group_name_H-M 'C 1 2/c 1'
_atom_sites_solution_hydrogens mixed
_audit_creation_method SHELXL-2014/7
_audit_update_record
;
2017-06-28 deposited with the CCDC.
2017-07-14 downloaded from the CCDC.
;
_cell_angle_alpha 90
_cell_angle_beta 122.31
_cell_angle_gamma 90
_cell_formula_units_Z 8
_cell_length_a 27.4821(7)
_cell_length_b 24.3232(7)
_cell_length_c 22.9210(6)
_cell_measurement_reflns_used 9034
_cell_measurement_temperature 296(2)
_cell_measurement_theta_max 23.58
_cell_measurement_theta_min 2.24
_cell_volume 12949.3(6)
_computing_cell_refinement 'Bruker SMART'
_computing_data_collection 'Bruker SMART'
_computing_data_reduction 'Bruker SAINT'
_computing_molecular_graphics 'Bruker SHELXTL'
_computing_publication_material 'Bruker SHELXTL'
_computing_structure_refinement 'SHELXL-2014/7 (Sheldrick, 2014)'
_computing_structure_solution 'Bruker SHELXTL'
_diffrn_ambient_temperature 296(2)
_diffrn_measured_fraction_theta_full 1.000
_diffrn_measured_fraction_theta_max 0.996
_diffrn_measurement_device_type 'CCD area detector'
_diffrn_measurement_method 'phi and omega scans'
_diffrn_radiation_type MoK\a
_diffrn_radiation_wavelength 0.71073
_diffrn_reflns_av_R_equivalents 0.0368
_diffrn_reflns_av_unetI/netI 0.0434
_diffrn_reflns_Laue_measured_fraction_full 1.000
_diffrn_reflns_Laue_measured_fraction_max 0.996
_diffrn_reflns_limit_h_max 35
_diffrn_reflns_limit_h_min -33
_diffrn_reflns_limit_k_max 23
_diffrn_reflns_limit_k_min -31
_diffrn_reflns_limit_l_max 29
_diffrn_reflns_limit_l_min -29
_diffrn_reflns_number 44046
_diffrn_reflns_point_group_measured_fraction_full 1.000
_diffrn_reflns_point_group_measured_fraction_max 0.996
_diffrn_reflns_theta_full 25.242
_diffrn_reflns_theta_max 27.539
_diffrn_reflns_theta_min 1.674
_exptl_absorpt_coefficient_mu 2.742
_exptl_absorpt_correction_T_max 0.71
_exptl_absorpt_correction_T_min 0.41
_exptl_absorpt_correction_type multi-scan
_exptl_absorpt_process_details sadabs
_exptl_crystal_colour PURPLE
_exptl_crystal_density_diffrn 1.947
_exptl_crystal_description BLOCK
_exptl_crystal_F_000 7328
_exptl_crystal_size_max 0.310
_exptl_crystal_size_mid 0.210
_exptl_crystal_size_min 0.090
_refine_diff_density_max 0.985
_refine_diff_density_min -0.770
_refine_diff_density_rms 0.095
_refine_ls_extinction_method none
_refine_ls_goodness_of_fit_ref 1.016
_refine_ls_hydrogen_treatment constr
_refine_ls_matrix_type full
_refine_ls_number_parameters 1013
_refine_ls_number_reflns 14877
_refine_ls_number_restraints 654
_refine_ls_restrained_S_all 1.132
_refine_ls_R_factor_all 0.0661
_refine_ls_R_factor_gt 0.0402
_refine_ls_shift/su_max 0.001
_refine_ls_shift/su_mean 0.000
_refine_ls_structure_factor_coef Fsqd
_refine_ls_weighting_details 'w=1/[\s^2^(Fo^2^)+(0.0591P)^2^+5.8074P] where P=(Fo^2^+2Fc^2^)/3'
_refine_ls_weighting_scheme calc
_refine_ls_wR_factor_gt 0.0996
_refine_ls_wR_factor_ref 0.1124
_reflns_Friedel_coverage 0.000
_reflns_number_gt 10432
_reflns_number_total 14877
_reflns_threshold_expression 'I > 2\s(I)'
_cod_data_source_file c7dt01037k4.cif
_cod_data_source_block 1538982
_cod_original_cell_volume 12949.2(6)
_cod_original_formula_sum 'C44.50 H33 Er2 F36 N4 O16'
_cod_database_code 7043627
_shelx_shelxl_version_number 2014/7
_shelx_space_group_comment
;
The symmetry employed for this shelxl refinement is uniquely defined
by the following loop, which should always be used as a source of
symmetry information in preference to the above space-group names.
They are only intended as comments.
;
_shelx_estimated_absorpt_t_min 0.484
_shelx_estimated_absorpt_t_max 0.790

loop_
_space_group_symop_operation_xyz
'x, y, z'
'-x, y, -z+1/2'
'x+1/2, y+1/2, z'
'-x+1/2, y+1/2, -z+1/2'
'-x, -y, -z'
'x, -y, z-1/2'
'-x+1/2, -y+1/2, -z'
'x+1/2, -y+1/2, z-1/2'

loop_
_atom_site_label
_atom_site_type_symbol
_atom_site_fract_x
_atom_site_fract_y
_atom_site_fract_z
_atom_site_U_iso_or_equiv
_atom_site_adp_type
_atom_site_occupancy
_atom_site_site_symmetry_order
_atom_site_calc_flag
_atom_site_refinement_flags_posn
_atom_site_refinement_flags_adp
_atom_site_refinement_flags_occupancy
_atom_site_disorder_assembly
_atom_site_disorder_group
Er1 Er 0.18988(2) 0.01117(2) 0.27144(2) 0.04452(7) Uani 1 1 d . . . . .
Er2 Er 0.16204(2) 0.30407(2) 0.14676(2) 0.04751(8) Uani 1 1 d . . . . .
F1 F 0.1198(4) 0.0998(3) 0.0528(4) 0.091(2) Uani 0.5 1 d D U P A 1
F2 F 0.1699(7) 0.0603(8) 0.0147(7) 0.098(4) Uani 0.5 1 d D U P A 1
F3 F 0.2084(5) 0.1165(5) 0.1004(5) 0.096(3) Uani 0.5 1 d D U P A 1
F1' F 0.1489(6) 0.0544(8) 0.0092(6) 0.095(4) Uani 0.5 1 d D U P A 2
F2' F 0.2323(4) 0.0785(5) 0.0852(6) 0.132(3) Uani 0.5 1 d D U P A 2
F3' F 0.1704(7) 0.1215(5) 0.0868(7) 0.120(4) Uani 0.5 1 d D U P A 2
F4 F 0.1230(2) -0.1490(2) 0.1155(4) 0.158(2) Uani 1 1 d . U . . .
F5 F 0.2045(2) -0.1595(2) 0.1426(3) 0.1388(19) Uani 1 1 d . U . . .
F6 F 0.1448(4) -0.1276(2) 0.0461(3) 0.221(4) Uani 1 1 d . U . . .
F7 F -0.00637(19) 0.0085(2) 0.0718(2) 0.1174(16) Uani 1 1 d . U . . .
F8 F -0.0365(2) -0.0617(3) 0.0928(3) 0.185(3) Uani 1 1 d . U . . .
F9 F 0.0162(2) -0.0672(3) 0.0520(2) 0.147(2) Uani 1 1 d . U . . .
F10 F 0.1567(2) -0.17289(17) 0.3420(2) 0.1018(13) Uani 1 1 d . U . . .
F11 F 0.0670(2) -0.1666(3) 0.2921(3) 0.181(3) Uani 1 1 d . U . . .
F12 F 0.1221(3) -0.1184(2) 0.3789(3) 0.142(2) Uani 1 1 d . U . . .
F16 F 0.2813(3) 0.0619(4) 0.5532(3) 0.231(4) Uani 1 1 d . U . . .
F17 F 0.3294(3) 0.0644(4) 0.5137(3) 0.229(4) Uani 1 1 d . U . . .
F18 F 0.3113(4) -0.0048(3) 0.5344(3) 0.218(4) Uani 1 1 d . U . . .
F19 F 0.0171(4) 0.1978(4) -0.0579(5) 0.275(6) Uani 1 1 d . U . . .
F20 F 0.0172(3) 0.2380(4) -0.1320(3) 0.217(4) Uani 1 1 d . U . . .
F21 F -0.0119(2) 0.2709(5) -0.0768(5) 0.243(5) Uani 1 1 d . U . . .
F25 F -0.0384(3) 0.2873(4) 0.0885(7) 0.244(5) Uani 1 1 d . U . . .
F26 F -0.0638(2) 0.3645(4) 0.0673(4) 0.213(4) Uani 1 1 d . U . . .
F27 F -0.0081(3) 0.3383(5) 0.1640(4) 0.244(5) Uani 1 1 d . U . . .
F28 F 0.0072(2) 0.4591(2) -0.0495(3) 0.146(2) Uani 1 1 d . U . . .
F29 F 0.0798(3) 0.4308(3) -0.0465(3) 0.158(2) Uani 1 1 d . U . . .
F30 F 0.0890(3) 0.4898(2) 0.0239(3) 0.147(2) Uani 1 1 d . U . . .
F34 F 0.1134(2) 0.4556(2) 0.3005(3) 0.1250(17) Uani 1 1 d . U . . .
F35 F 0.1000(3) 0.4735(2) 0.2020(3) 0.140(2) Uani 1 1 d . U . . .
F36 F 0.1816(2) 0.4849(2) 0.2921(3) 0.1325(18) Uani 1 1 d . U . . .
O1 O 0.24299(14) 0.09287(14) 0.31995(17) 0.0527(8) Uani 1 1 d . . . . .
O2 O 0.28435(14) -0.02402(15) 0.32488(18) 0.0593(9) Uani 1 1 d . . . . .
H2A H 0.2852 -0.0528 0.2968 0.071 Uiso 1 1 d R U . . .
H2B H 0.2959 -0.0385 0.3695 0.071 Uiso 1 1 d R U . . .
O3 O 0.20212(14) 0.04435(14) 0.18379(16) 0.0514(8) Uani 1 1 d . . . . .
O4 O 0.19496(15) -0.06696(15) 0.20360(17) 0.0579(9) Uani 1 1 d . . . . .
O5 O 0.09926(15) -0.00875(15) 0.17886(17) 0.0558(9) Uani 1 1 d . . . . .
O6 O 0.16245(14) -0.06964(15) 0.30126(17) 0.0551(9) Uani 1 1 d . . . . .
O7 O 0.13009(15) 0.04344(16) 0.30591(18) 0.0599(9) Uani 1 1 d . . . . .
O11 O 0.19794(15) 0.30997(16) 0.07249(18) 0.0598(9) Uani 1 1 d . . . . .
O8 O 0.24313(15) 0.01166(15) 0.39539(17) 0.0538(8) Uani 1 1 d . . . . .
O12 O 0.09556(15) 0.26547(16) 0.0418(2) 0.0622(9) Uani 1 1 d . . . . .
O9 O 0.22888(13) 0.23242(14) 0.17444(17) 0.0509(8) Uani 1 1 d . . . . .
O10 O 0.25209(14) 0.34869(15) 0.19831(18) 0.0589(9) Uani 1 1 d . . . . .
H10A H 0.2821 0.3231 0.2271 0.071 Uiso 1 1 d R U . . .
H10B H 0.2576 0.3619 0.1628 0.071 Uiso 1 1 d R U . . .
O13 O 0.07353(15) 0.31660(16) 0.1349(2) 0.0629(10) Uani 1 1 d . . . . .
O14 O 0.12019(15) 0.38008(16) 0.07468(19) 0.0621(9) Uani 1 1 d . . . . .
O15 O 0.18547(15) 0.28096(16) 0.25854(19) 0.0613(9) Uani 1 1 d . . . . .
O16 O 0.16777(15) 0.38904(16) 0.21334(19) 0.0615(9) Uani 1 1 d . . . . .
N1 N 0.25487(16) 0.13167(16) 0.2919(2) 0.0473(9) Uani 1 1 d . . . . .
N2 N 0.24801(16) 0.19623(16) 0.2222(2) 0.0474(9) Uani 1 1 d . . . . .
N3 N 0.13224(16) 0.11243(18) 0.2075(2) 0.0519(10) Uani 1 1 d . . . . .
N4 N 0.12464(17) 0.20076(17) 0.1569(2) 0.0558(11) Uani 1 1 d . . . . .
C1 C 0.21726(19) 0.16193(18) 0.2360(2) 0.0432(10) Uani 1 1 d . . . . .
C2 C 0.15458(19) 0.1577(2) 0.1986(2) 0.0460(11) Uani 1 1 d . . . . .
C3 C 0.0751(2) 0.1098(2) 0.1739(3) 0.0658(15) Uani 1 1 d . . . . .
H1 H 0.0578 0.0800 0.1812 0.079 Uiso 1 1 calc R U . . .
C4 C 0.0413(2) 0.1503(3) 0.1285(3) 0.0745(18) Uani 1 1 d . . . . .
H2 H 0.0014 0.1472 0.1034 0.089 Uiso 1 1 calc R U . . .
C5 C 0.0669(2) 0.1943(2) 0.1211(3) 0.0718(17) Uani 1 1 d . . . . .
H3 H 0.0439 0.2215 0.0899 0.086 Uiso 1 1 calc R U . . .
C6 C 0.3151(2) 0.1527(2) 0.3258(3) 0.0623(15) Uani 1 1 d . . . . .
C7 C 0.3227(3) 0.1930(3) 0.3830(3) 0.091(2) Uani 1 1 d . . . . .
H8A H 0.3002 0.2255 0.3618 0.137 Uiso 1 1 calc R U . . .
H8B H 0.3626 0.2028 0.4121 0.137 Uiso 1 1 calc R U . . .
H8C H 0.3100 0.1755 0.4101 0.137 Uiso 1 1 calc R U . . .
C8 C 0.3573(3) 0.1068(3) 0.3582(4) 0.097(2) Uani 1 1 d . . . . .
H6A H 0.3561 0.0923 0.3963 0.145 Uiso 1 1 calc R U . . .
H6B H 0.3953 0.1203 0.3744 0.145 Uiso 1 1 calc R U . . .
H6C H 0.3477 0.0784 0.3247 0.145 Uiso 1 1 calc R U . . .
C9 C 0.3125(2) 0.1836(2) 0.2659(3) 0.0571(13) Uani 1 1 d . . . . .
C10 C 0.3462(3) 0.2358(3) 0.2827(4) 0.105(3) Uani 1 1 d . . . . .
H11A H 0.3381 0.2531 0.2407 0.157 Uiso 1 1 calc R U . . .
H11B H 0.3865 0.2278 0.3112 0.157 Uiso 1 1 calc R U . . .
H11C H 0.3354 0.2602 0.3069 0.157 Uiso 1 1 calc R U . . .
C11 C 0.3243(3) 0.1449(4) 0.2218(4) 0.100(3) Uani 1 1 d . . . . .
H9A H 0.3056 0.1103 0.2166 0.150 Uiso 1 1 calc R U . . .
H9B H 0.3650 0.1392 0.2442 0.150 Uiso 1 1 calc R U . . .
H9C H 0.3096 0.1610 0.1772 0.150 Uiso 1 1 calc R U . . .
C12 C 0.1746(3) 0.0722(3) 0.0737(3) 0.091(2) Uani 1 1 d D U . . .
C13 C 0.1830(2) 0.0288(2) 0.1234(3) 0.0547(13) Uani 1 1 d . . . . .
C14 C 0.1673(2) -0.0246(2) 0.0973(3) 0.0645(15) Uani 1 1 d . . . . .
H14 H 0.1504 -0.0307 0.0503 0.077 Uiso 1 1 calc R U . . .
C15 C 0.1764(2) -0.0686(2) 0.1404(3) 0.0591(13) Uani 1 1 d . . . . .
C16 C 0.1632(4) -0.1255(3) 0.1085(3) 0.083(2) Uani 1 1 d . . . . .
C17 C 0.0077(3) -0.0410(4) 0.0953(4) 0.088(2) Uani 1 1 d . . . . .
C18 C 0.0617(2) -0.0438(3) 0.1678(3) 0.0620(14) Uani 1 1 d . . . . .
C19 C 0.0655(3) -0.0838(3) 0.2122(3) 0.0723(17) Uani 1 1 d . . . . .
H19 H 0.0334 -0.1055 0.1992 0.087 Uiso 1 1 calc R U . . .
C20 C 0.1154(2) -0.0929(2) 0.2759(3) 0.0573(13) Uani 1 1 d . . . . .
C21 C 0.1141(3) -0.1385(3) 0.3212(4) 0.0763(18) Uani 1 1 d . . . . .
C22 C 0.0834(3) 0.0887(4) 0.3509(4) 0.119(3) Uani 1 1 d D U . . .
F13 F 0.0378(6) 0.0460(6) 0.3088(7) 0.139(4) Uani 0.5 1 d D U P B 1
F14 F 0.0656(8) 0.1345(5) 0.3141(7) 0.119(4) Uani 0.5 1 d D U P B 1
F15 F 0.0834(3) 0.0854(4) 0.4108(4) 0.100(3) Uani 0.5 1 d D U P B 1
F14' F 0.0984(4) 0.1319(5) 0.4026(5) 0.142(4) Uani 0.5 1 d D U P B 2
F15' F 0.0414(6) 0.0554(6) 0.3366(7) 0.131(4) Uani 0.5 1 d D U P B 2
F13' F 0.0607(8) 0.1245(5) 0.2904(6) 0.128(5) Uani 0.5 1 d D U P B 2
C23 C 0.1372(3) 0.0620(3) 0.3599(3) 0.0714(16) Uani 1 1 d . . . . .
C24 C 0.1859(3) 0.0616(3) 0.4242(3) 0.083(2) Uani 1 1 d . . . . .
H24 H 0.1854 0.0784 0.4604 0.100 Uiso 1 1 calc R U . . .
C25 C 0.2366(2) 0.0366(3) 0.4373(3) 0.0616(14) Uani 1 1 d . . . . .
C26 C 0.2884(3) 0.0393(4) 0.5100(3) 0.092(2) Uani 1 1 d . . . . .
C27 C 0.0279(5) 0.2446(5) -0.0722(5) 0.122(3) Uani 1 1 d . . . . .
C28 C 0.0858(3) 0.2667(3) -0.0180(3) 0.0730(17) Uani 1 1 d . . . . .
C29 C 0.1211(3) 0.2855(3) -0.0389(3) 0.091(2) Uani 1 1 d . . . . .
H29 H 0.1094 0.2834 -0.0852 0.109 Uiso 1 1 calc R U . . .
C30 C 0.1747(3) 0.3077(3) 0.0096(3) 0.0756(18) Uani 1 1 d . . . . .
C32 C -0.0193(4) 0.3365(5) 0.1054(6) 0.116(3) Uani 1 1 d . U . . .
C33 C 0.0311(2) 0.3471(3) 0.0974(3) 0.0706(16) Uani 1 1 d . . . . .
C34 C 0.0254(3) 0.3864(3) 0.0520(3) 0.0767(18) Uani 1 1 d . . . . .
H34 H -0.0094 0.4050 0.0263 0.092 Uiso 1 1 calc R U . . .
C35 C 0.0697(3) 0.3994(2) 0.0428(3) 0.0646(15) Uani 1 1 d . . . . .
C36 C 0.0607(3) 0.4448(3) -0.0084(4) 0.089(2) Uani 1 1 d . . . . .
C37 C 0.1759(7) 0.2578(7) 0.3536(9) 0.107(3) Uani 0.5 1 d D U P C 1
F31 F 0.1665(6) 0.2054(5) 0.3279(7) 0.112(3) Uani 0.5 1 d D U P C 1
F32 F 0.1306(5) 0.2673(5) 0.3604(7) 0.109(3) Uani 0.5 1 d D U P C 1
F33 F 0.2282(5) 0.2638(4) 0.4101(5) 0.123(3) Uani 0.5 1 d D U P C 1
C37' C 0.1665(9) 0.2637(8) 0.3360(10) 0.129(5) Uani 0.5 1 d D U P C 2
F31' F 0.1132(7) 0.2326(7) 0.3018(8) 0.183(4) Uani 0.5 1 d D U P C 2
F33' F 0.1967(7) 0.2153(7) 0.3565(8) 0.138(4) Uani 0.5 1 d D U P C 2
F32' F 0.1662(7) 0.2758(6) 0.3947(7) 0.147(4) Uani 0.5 1 d D U P C 2
C38 C 0.1689(3) 0.2998(3) 0.2956(3) 0.0712(17) Uani 1 1 d . . . . .
C39 C 0.1498(3) 0.3530(3) 0.2958(3) 0.0710(16) Uani 1 1 d . . . . .
H39 H 0.1351 0.3610 0.3232 0.085 Uiso 1 1 calc R U . . .
C40 C 0.1523(2) 0.3938(3) 0.2558(3) 0.0631(14) Uani 1 1 d . . . . .
C41 C 0.1353(3) 0.4524(3) 0.2626(4) 0.087(2) Uani 1 1 d . . . . .
F22 F 0.1735(8) 0.3544(7) -0.0829(6) 0.151(5) Uani 0.5 1 d D U P D 1
F23 F 0.2595(5) 0.3045(5) 0.0078(8) 0.134(4) Uani 0.5 1 d D U P D 1
F24 F 0.2348(5) 0.3843(4) 0.0188(5) 0.118(3) Uani 0.5 1 d D U P D 1
F23' F 0.2611(6) 0.3395(8) 0.0189(9) 0.177(5) Uani 0.5 1 d D U P D 2
F22' F 0.2072(5) 0.2921(5) -0.0680(6) 0.135(3) Uani 0.5 1 d D U P D 2
F24' F 0.1861(9) 0.3749(6) -0.0590(9) 0.157(5) Uani 0.5 1 d D U P D 2
C31 C 0.2084(4) 0.3317(5) -0.0189(5) 0.134(3) Uani 1 1 d D U . . .

loop_
_atom_site_aniso_label
_atom_site_aniso_U_11
_atom_site_aniso_U_22
_atom_site_aniso_U_33
_atom_site_aniso_U_23
_atom_site_aniso_U_13
_atom_site_aniso_U_12
Er1 0.04413(13) 0.04789(13) 0.03947(12) 0.00317(9) 0.02096(10) -0.00214(9)
Er2 0.04104(13) 0.05036(14) 0.04758(13) 0.00653(10) 0.02132(10) 0.00038(9)
F1 0.097(5) 0.085(5) 0.069(4) 0.031(4) 0.029(4) 0.029(4)
F2 0.134(9) 0.100(6) 0.069(5) 0.002(4) 0.059(5) -0.035(7)
F3 0.108(6) 0.084(6) 0.076(5) 0.017(4) 0.036(5) -0.022(6)
F1' 0.113(8) 0.110(7) 0.050(4) 0.029(4) 0.035(5) -0.021(6)
F2' 0.131(7) 0.146(7) 0.122(6) 0.035(6) 0.069(5) -0.036(6)
F3' 0.169(8) 0.095(6) 0.097(6) 0.032(5) 0.072(7) 0.018(7)
F4 0.131(4) 0.098(4) 0.223(6) -0.044(4) 0.080(4) -0.037(3)
F5 0.141(4) 0.087(3) 0.158(5) -0.032(3) 0.059(4) 0.023(3)
F6 0.436(11) 0.092(4) 0.091(4) -0.034(3) 0.112(5) -0.027(5)
F7 0.090(3) 0.120(4) 0.077(3) 0.018(3) 0.001(2) 0.011(3)
F8 0.071(3) 0.278(8) 0.130(4) 0.054(5) 0.003(3) -0.067(4)
F9 0.142(4) 0.165(5) 0.070(3) -0.028(3) 0.014(3) 0.023(4)
F10 0.125(3) 0.075(3) 0.129(3) 0.038(3) 0.083(3) 0.019(3)
F11 0.109(4) 0.195(6) 0.170(5) 0.095(4) 0.029(3) -0.064(4)
F12 0.238(6) 0.125(4) 0.142(4) 0.031(3) 0.154(4) 0.030(4)
F16 0.149(5) 0.409(11) 0.071(3) -0.069(5) 0.016(3) 0.103(6)
F17 0.146(5) 0.343(11) 0.107(4) -0.005(6) 0.008(4) -0.118(7)
F18 0.222(7) 0.144(5) 0.099(4) 0.010(4) -0.040(4) 0.048(5)
F19 0.221(9) 0.222(9) 0.219(9) -0.020(7) 0.009(6) -0.137(8)
F20 0.153(5) 0.359(11) 0.109(4) -0.108(6) 0.051(4) -0.095(6)
F21 0.067(3) 0.326(11) 0.229(8) -0.149(8) 0.008(4) -0.010(5)
F25 0.167(6) 0.182(7) 0.469(14) 0.007(8) 0.227(8) -0.024(5)
F26 0.095(4) 0.272(8) 0.302(9) 0.118(7) 0.126(5) 0.077(4)
F27 0.130(5) 0.488(14) 0.172(6) -0.012(8) 0.120(5) -0.034(7)
F28 0.112(4) 0.156(5) 0.123(4) 0.074(4) 0.033(3) 0.039(3)
F29 0.225(6) 0.148(5) 0.130(4) 0.076(4) 0.116(4) 0.074(4)
F30 0.172(5) 0.088(3) 0.142(5) 0.032(3) 0.057(4) -0.015(3)
F34 0.152(4) 0.120(4) 0.153(4) -0.006(3) 0.115(4) 0.033(3)
F35 0.167(5) 0.116(4) 0.099(3) 0.009(3) 0.045(3) 0.073(4)
F36 0.137(4) 0.088(3) 0.179(5) -0.046(3) 0.089(4) -0.024(3)
O1 0.054(2) 0.0464(19) 0.0480(19) 0.0063(16) 0.0210(16) -0.0051(16)
O2 0.058(2) 0.064(2) 0.0473(19) -0.0067(17) 0.0227(17) 0.0055(18)
O3 0.0516(19) 0.059(2) 0.0425(18) 0.0043(16) 0.0244(16) -0.0034(16)
O4 0.069(2) 0.058(2) 0.0402(19) 0.0003(16) 0.0249(17) 0.0039(18)
O5 0.051(2) 0.062(2) 0.0468(19) 0.0061(17) 0.0203(17) -0.0043(17)
O6 0.054(2) 0.056(2) 0.051(2) 0.0048(16) 0.0250(17) -0.0049(17)
O7 0.056(2) 0.074(3) 0.055(2) 0.0049(19) 0.0328(18) 0.0022(19)
O11 0.053(2) 0.077(3) 0.048(2) 0.0048(18) 0.0260(17) 0.0029(18)
O8 0.055(2) 0.061(2) 0.0424(19) 0.0023(16) 0.0242(17) 0.0045(17)
O12 0.053(2) 0.061(2) 0.057(2) 0.0031(18) 0.0192(18) -0.0051(18)
O9 0.0446(18) 0.048(2) 0.058(2) 0.0143(16) 0.0260(16) 0.0046(15)
O10 0.053(2) 0.061(2) 0.061(2) 0.0011(18) 0.0294(18) -0.0028(17)
O13 0.050(2) 0.069(3) 0.069(2) 0.011(2) 0.0316(19) 0.0052(18)
O14 0.059(2) 0.061(2) 0.059(2) 0.0102(18) 0.0269(19) 0.0087(19)
O15 0.065(2) 0.064(2) 0.059(2) 0.0067(19) 0.035(2) 0.0038(19)
O16 0.066(2) 0.062(2) 0.062(2) 0.0008(18) 0.039(2) 0.0002(19)
N1 0.042(2) 0.042(2) 0.048(2) 0.0003(18) 0.0172(18) -0.0031(17)
N2 0.039(2) 0.049(2) 0.048(2) 0.0016(19) 0.0189(19) 0.0005(18)
N3 0.043(2) 0.053(3) 0.059(3) 0.009(2) 0.026(2) -0.0009(19)
N4 0.036(2) 0.052(3) 0.065(3) 0.009(2) 0.018(2) -0.0028(19)
C1 0.042(2) 0.038(2) 0.046(3) 0.001(2) 0.022(2) -0.002(2)
C2 0.040(2) 0.050(3) 0.046(3) 0.002(2) 0.023(2) 0.000(2)
C3 0.052(3) 0.060(4) 0.089(4) 0.012(3) 0.040(3) -0.003(3)
C4 0.041(3) 0.072(4) 0.095(5) 0.018(4) 0.026(3) -0.005(3)
C5 0.045(3) 0.063(4) 0.092(5) 0.024(3) 0.026(3) 0.004(3)
C6 0.040(3) 0.059(3) 0.062(3) 0.013(3) 0.010(3) -0.009(2)
C7 0.088(5) 0.099(6) 0.063(4) -0.024(4) 0.025(4) -0.031(4)
C8 0.053(3) 0.096(5) 0.119(6) 0.041(5) 0.031(4) 0.014(4)
C9 0.031(2) 0.059(3) 0.068(3) 0.008(3) 0.018(2) 0.001(2)
C10 0.049(3) 0.087(5) 0.120(6) 0.042(4) 0.007(4) -0.020(3)
C11 0.061(4) 0.146(8) 0.090(5) 0.009(5) 0.038(4) 0.036(4)
C12 0.126(5) 0.087(4) 0.057(3) 0.004(3) 0.046(4) -0.032(4)
C13 0.052(3) 0.065(3) 0.043(3) 0.008(2) 0.022(2) 0.000(3)
C14 0.075(4) 0.072(4) 0.038(3) 0.002(3) 0.024(3) 0.001(3)
C15 0.064(3) 0.061(3) 0.048(3) -0.002(3) 0.027(3) -0.001(3)
C16 0.113(6) 0.066(4) 0.054(4) -0.006(3) 0.034(4) -0.005(4)
C17 0.071(4) 0.110(6) 0.062(4) -0.003(4) 0.021(4) -0.024(4)
C18 0.051(3) 0.068(4) 0.056(3) -0.001(3) 0.022(3) -0.005(3)
C19 0.063(4) 0.073(4) 0.075(4) 0.004(3) 0.033(3) -0.017(3)
C20 0.052(3) 0.059(3) 0.062(3) 0.003(3) 0.031(3) -0.005(3)
C21 0.074(4) 0.076(4) 0.091(5) 0.022(4) 0.052(4) -0.004(4)
C22 0.086(5) 0.188(7) 0.099(5) -0.013(5) 0.060(4) 0.024(5)
F13 0.092(6) 0.241(10) 0.127(8) -0.007(7) 0.088(6) 0.006(6)
F14 0.107(6) 0.147(8) 0.111(7) -0.022(6) 0.064(6) 0.042(6)
F15 0.081(4) 0.152(7) 0.101(5) -0.016(5) 0.070(4) 0.018(5)
F14' 0.124(6) 0.195(8) 0.112(6) -0.030(6) 0.066(5) 0.063(6)
F15' 0.087(5) 0.221(9) 0.133(8) 0.017(7) 0.092(6) 0.017(6)
F13' 0.097(6) 0.140(8) 0.119(8) -0.032(7) 0.039(7) 0.050(6)
C23 0.065(4) 0.096(5) 0.067(4) 0.003(3) 0.045(3) 0.012(3)
C24 0.072(4) 0.132(6) 0.050(3) -0.006(4) 0.035(3) 0.021(4)
C25 0.061(3) 0.072(4) 0.048(3) 0.004(3) 0.026(3) 0.000(3)
C26 0.074(5) 0.132(7) 0.050(4) -0.005(4) 0.020(4) 0.023(5)
C27 0.105(7) 0.140(9) 0.088(6) -0.043(6) 0.030(6) -0.027(7)
C28 0.060(4) 0.073(4) 0.064(4) -0.011(3) 0.019(3) 0.000(3)
C29 0.078(5) 0.138(7) 0.050(4) -0.009(4) 0.030(3) -0.007(4)
C30 0.067(4) 0.105(5) 0.058(4) 0.005(3) 0.035(3) 0.007(4)
C32 0.076(5) 0.144(7) 0.144(7) 0.020(6) 0.069(5) 0.011(5)
C33 0.045(3) 0.079(4) 0.082(4) 0.000(3) 0.030(3) 0.004(3)
C34 0.055(3) 0.070(4) 0.089(5) 0.018(4) 0.028(3) 0.018(3)
C35 0.068(4) 0.057(3) 0.055(3) 0.004(3) 0.024(3) 0.007(3)
C36 0.094(5) 0.075(5) 0.089(5) 0.022(4) 0.043(5) 0.023(4)
C37 0.162(7) 0.115(7) 0.102(7) 0.042(6) 0.108(6) 0.014(6)
F31 0.149(8) 0.105(6) 0.115(7) 0.031(5) 0.091(6) 0.004(6)
F32 0.132(6) 0.139(7) 0.118(7) 0.027(6) 0.108(6) 0.007(6)
F33 0.151(7) 0.126(6) 0.082(5) 0.050(5) 0.055(5) 0.008(6)
C37' 0.165(7) 0.123(7) 0.121(7) 0.026(7) 0.090(6) 0.015(6)
F31' 0.195(8) 0.164(7) 0.180(8) 0.048(7) 0.094(7) -0.026(7)
F33' 0.169(8) 0.138(7) 0.129(8) 0.053(6) 0.095(6) 0.023(7)
F32' 0.197(9) 0.151(7) 0.112(7) 0.044(6) 0.095(7) 0.009(8)
C38 0.077(4) 0.080(5) 0.070(4) 0.008(3) 0.049(4) -0.002(3)
C39 0.084(4) 0.077(4) 0.069(4) -0.003(3) 0.053(3) 0.001(3)
C40 0.059(3) 0.069(4) 0.062(3) -0.004(3) 0.033(3) 0.002(3)
C41 0.087(5) 0.090(5) 0.082(5) -0.009(4) 0.044(4) 0.021(4)
F22 0.181(9) 0.188(10) 0.102(7) 0.033(7) 0.087(6) -0.028(8)
F23 0.129(6) 0.148(8) 0.185(7) -0.057(7) 0.125(6) -0.045(6)
F24 0.128(6) 0.128(7) 0.134(6) 0.033(6) 0.094(5) -0.017(5)
F23' 0.149(8) 0.207(10) 0.187(9) 0.012(9) 0.099(7) -0.048(8)
F22' 0.169(7) 0.180(8) 0.127(6) 0.000(6) 0.126(5) 0.005(6)
F24' 0.173(8) 0.151(9) 0.162(9) 0.000(7) 0.101(7) -0.037(7)
C31 0.141(6) 0.190(8) 0.097(5) 0.020(5) 0.081(5) -0.018(6)

loop_
_atom_type_symbol
_atom_type_description
_atom_type_scat_dispersion_real
_atom_type_scat_dispersion_imag
_atom_type_scat_source
C C 0.0033 0.0016 'International Tables Vol C Tables 4.2.6.8 and 6.1.1.4'
H H 0.0000 0.0000 'International Tables Vol C Tables 4.2.6.8 and 6.1.1.4'
N N 0.0061 0.0033 'International Tables Vol C Tables 4.2.6.8 and 6.1.1.4'
O O 0.0106 0.0060 'International Tables Vol C Tables 4.2.6.8 and 6.1.1.4'
F F 0.0171 0.0103 'International Tables Vol C Tables 4.2.6.8 and 6.1.1.4'
Er Er -0.2586 4.9576 'International Tables Vol C Tables 4.2.6.8 and 6.1.1.4'

loop_
_geom_angle_atom_site_label_1
_geom_angle_atom_site_label_2
_geom_angle_atom_site_label_3
_geom_angle
O5 Er1 O7 76.68(13)
O5 Er1 O6 74.51(12)
O7 Er1 O6 77.63(13)
O5 Er1 O3 82.12(12)
O7 Er1 O3 129.00(12)
O6 Er1 O3 139.08(12)
O5 Er1 O2 138.62(13)
O7 Er1 O2 137.08(12)
O6 Er1 O2 88.88(12)
O3 Er1 O2 87.01(12)
O5 Er1 O1 134.70(12)
O7 Er1 O1 85.80(13)
O6 Er1 O1 141.76(11)
O3 Er1 O1 77.22(12)
O2 Er1 O1 80.17(12)
O5 Er1 O8 140.09(12)
O7 Er1 O8 71.86(12)
O6 Er1 O8 75.27(12)
O3 Er1 O8 137.25(12)
O2 Er1 O8 65.31(12)
O1 Er1 O8 66.83(12)
O5 Er1 O4 70.11(12)
O7 Er1 O4 139.13(13)
O6 Er1 O4 71.16(12)
O3 Er1 O4 69.46(12)
O2 Er1 O4 68.68(12)
O1 Er1 O4 134.79(12)
O8 Er1 O4 122.47(11)
O5 Er1 N3 71.32(12)
O7 Er1 N3 65.41(12)
O6 Er1 N3 134.08(11)
O3 Er1 N3 63.94(12)
O2 Er1 N3 136.85(12)
O1 Er1 N3 63.40(12)
O8 Er1 N3 114.90(12)
O4 Er1 N3 122.15(11)
O12 Er2 O13 74.62(14)
O12 Er2 O14 76.57(13)
O13 Er2 O14 73.96(13)
O12 Er2 O15 130.00(13)
O13 Er2 O15 79.52(13)
O14 Er2 O15 134.86(13)
O12 Er2 O9 92.79(13)
O13 Er2 O9 138.21(12)
O14 Er2 O9 142.58(12)
O15 Er2 O9 79.06(12)
O12 Er2 O10 138.06(13)
O13 Er2 O10 138.73(13)
O14 Er2 O10 88.75(13)
O15 Er2 O10 87.79(13)
O9 Er2 O10 75.39(12)
O12 Er2 O11 71.26(13)
O13 Er2 O11 135.80(13)
O14 Er2 O11 71.47(13)
O15 Er2 O11 144.61(12)
O9 Er2 O11 71.14(12)
O10 Er2 O11 66.83(12)
O12 Er2 O16 136.35(12)
O13 Er2 O16 71.68(13)
O14 Er2 O16 68.10(13)
O15 Er2 O16 69.19(13)
O9 Er2 O16 130.86(12)
O10 Er2 O16 67.10(12)
O11 Er2 O16 117.81(13)
O12 Er2 N4 66.16(13)
O13 Er2 N4 73.50(13)
O14 Er2 N4 135.54(12)
O15 Er2 N4 65.76(14)
O9 Er2 N4 65.05(11)
O10 Er2 N4 135.35(12)
O11 Er2 N4 115.35(14)
O16 Er2 N4 126.71(13)
N1 O1 Er1 130.1(3)
Er1 O2 H2A 109.3
Er1 O2 H2B 109.3
H2A O2 H2B 109.5
C13 O3 Er1 132.5(3)
C15 O4 Er1 128.2(3)
C18 O5 Er1 134.2(3)
C20 O6 Er1 132.0(3)
C23 O7 Er1 135.2(4)
C30 O11 Er2 132.9(4)
C25 O8 Er1 132.6(3)
C28 O12 Er2 136.2(4)
N2 O9 Er2 130.1(3)
Er2 O10 H10A 109.4
Er2 O10 H10B 109.2
H10A O10 H10B 109.5
C33 O13 Er2 133.6(4)
C35 O14 Er2 132.7(4)
C38 O15 Er2 131.9(4)
C40 O16 Er2 127.2(4)
O1 N1 C1 127.3(4)
O1 N1 C6 120.1(4)
C1 N1 C6 112.3(4)
O9 N2 C1 127.5(4)
O9 N2 C9 120.1(4)
C1 N2 C9 112.1(4)
C2 N3 C3 116.8(4)
C2 N3 Er1 128.0(3)
C3 N3 Er1 114.4(3)
C5 N4 C2 114.3(4)
C5 N4 Er2 115.0(3)
C2 N4 Er2 130.2(3)
N2 C1 N1 107.6(4)
N2 C1 C2 126.8(4)
N1 C1 C2 125.5(4)
N3 C2 N4 126.2(4)
N3 C2 C1 117.7(4)
N4 C2 C1 116.1(4)
N3 C3 C4 121.1(5)
N3 C3 H1 119.5
C4 C3 H1 119.5
C5 C4 C3 118.7(5)
C5 C4 H2 120.6
C3 C4 H2 120.6
C4 C5 N4 122.7(5)
C4 C5 H3 118.6
N4 C5 H3 118.6
C8 C6 N1 110.8(5)
C8 C6 C9 117.6(5)
N1 C6 C9 101.2(4)
C8 C6 C7 109.5(6)
N1 C6 C7 105.5(5)
C9 C6 C7 111.5(5)
C6 C7 H8A 109.5
C6 C7 H8B 109.5
H8A C7 H8B 109.5
C6 C7 H8C 109.5
H8A C7 H8C 109.5
H8B C7 H8C 109.5
C6 C8 H6A 109.5
C6 C8 H6B 109.5
H6A C8 H6B 109.5
C6 C8 H6C 109.5
H6A C8 H6C 109.5
H6B C8 H6C 109.5
C10 C9 N2 109.7(5)
C10 C9 C6 117.3(5)
N2 C9 C6 99.6(4)
C10 C9 C11 111.8(6)
N2 C9 C11 105.7(4)
C6 C9 C11 111.4(5)
C9 C10 H11A 109.5
C9 C10 H11B 109.5
H11A C10 H11B 109.5
C9 C10 H11C 109.5
H11A C10 H11C 109.5
H11B C10 H11C 109.5
C9 C11 H9A 109.5
C9 C11 H9B 109.5
H9A C11 H9B 109.5
C9 C11 H9C 109.5
H9A C11 H9C 109.5
H9B C11 H9C 109.5
F3' C12 F1' 121.1(12)
F2 C12 F3 108.0(9)
F3' C12 F2' 94.9(9)
F1' C12 F2' 96.6(9)
F2 C12 F1 104.1(10)
F3 C12 F1 97.0(9)
F3' C12 C13 119.6(8)
F2 C12 C13 121.4(11)
F1' C12 C13 113.4(9)
F3 C12 C13 116.0(6)
F2' C12 C13 103.1(7)
F1 C12 C13 106.8(6)
O3 C13 C14 127.4(5)
O3 C13 C12 115.9(5)
C14 C13 C12 116.7(5)
C15 C14 C13 121.1(5)
C15 C14 H14 119.5
C13 C14 H14 119.5
O4 C15 C14 127.3(5)
O4 C15 C16 115.6(5)
C14 C15 C16 117.1(5)
F6 C16 F5 111.1(8)
F6 C16 F4 105.7(8)
F5 C16 F4 100.0(6)
F6 C16 C15 116.1(6)
F5 C16 C15 112.9(6)
F4 C16 C15 109.6(6)
F8 C17 F7 106.3(8)
F8 C17 F9 108.9(7)
F7 C17 F9 106.0(7)
F8 C17 C18 112.1(6)
F7 C17 C18 113.3(6)
F9 C17 C18 110.0(7)
O5 C18 C19 127.1(5)
O5 C18 C17 114.0(5)
C19 C18 C17 118.9(6)
C18 C19 C20 122.3(5)
C18 C19 H19 118.8
C20 C19 H19 118.8
O6 C20 C19 128.3(5)
O6 C20 C21 114.3(5)
C19 C20 C21 117.4(5)
F11 C21 F10 107.7(7)
F11 C21 F12 107.4(6)
F10 C21 F12 103.7(6)
F11 C21 C20 114.5(6)
F10 C21 C20 111.6(5)
F12 C21 C20 111.2(6)
F14 C22 F15 119.1(10)
F15' C22 F13' 105.2(10)
F15' C22 F14' 118.5(9)
F13' C22 F14' 97.5(9)
F14 C22 F13 105.9(10)
F15 C22 F13 98.9(8)
F15' C22 C23 115.8(10)
F14 C22 C23 116.4(10)
F15 C22 C23 111.0(7)
F13' C22 C23 105.8(9)
F14' C22 C23 111.2(7)
F13 C22 C23 102.0(8)
O7 C23 C24 128.4(5)
O7 C23 C22 113.5(6)
C24 C23 C22 118.1(6)
C23 C24 C25 121.7(6)
C23 C24 H24 119.1
C25 C24 H24 119.1
O8 C25 C24 126.3(5)
O8 C25 C26 116.1(5)
C24 C25 C26 117.6(6)
F18 C26 F16 106.7(9)
F18 C26 F17 100.0(9)
F16 C26 F17 104.6(9)
F18 C26 C25 114.8(8)
F16 C26 C25 116.4(7)
F17 C26 C25 112.6(7)
F21 C27 F20 107.3(11)
F21 C27 F19 99.9(12)
F20 C27 F19 102.8(10)
F21 C27 C28 112.8(9)
F20 C27 C28 118.5(10)
F19 C27 C28 113.6(10)
O12 C28 C29 128.0(6)
O12 C28 C27 114.2(7)
C29 C28 C27 117.8(7)
C28 C29 C30 119.6(6)
C28 C29 H29 120.2
C30 C29 H29 120.2
O11 C30 C29 128.3(6)
O11 C30 C31 115.8(6)
C29 C30 C31 115.9(6)
F27 C32 F26 109.1(10)
F27 C32 F25 100.9(11)
F26 C32 F25 101.9(10)
F27 C32 C33 115.0(9)
F26 C32 C33 115.9(9)
F25 C32 C33 112.1(9)
O13 C33 C34 128.6(6)
O13 C33 C32 113.1(7)
C34 C33 C32 118.4(6)
C33 C34 C35 122.0(5)
C33 C34 H34 119.0
C35 C34 H34 119.0
O14 C35 C34 127.7(5)
O14 C35 C36 112.9(6)
C34 C35 C36 119.3(6)
F29 C36 F28 107.1(7)
F29 C36 F30 105.8(8)
F28 C36 F30 106.6(7)
F29 C36 C35 111.8(6)
F28 C36 C35 113.8(7)
F30 C36 C35 111.3(7)
F33 C37 F32 116.7(14)
F33 C37 F31 112.2(15)
F32 C37 F31 103.5(14)
F33 C37 C38 108.9(11)
F32 C37 C38 106.1(12)
F31 C37 C38 109.0(12)
C38 C37' F33' 124.7(17)
C38 C37' F32' 125.2(17)
F33' C37' F32' 99.6(17)
C38 C37' F31' 112.9(15)
F33' C37' F31' 89.4(15)
F32' C37' F31' 96.3(17)
O15 C38 C37' 114.3(10)
O15 C38 C39 128.2(6)
C37' C38 C39 117.4(10)
O15 C38 C37 113.9(8)
C39 C38 C37 117.8(8)
C40 C39 C38 120.8(5)
C40 C39 H39 119.6
C38 C39 H39 119.6
O16 C40 C39 127.4(6)
O16 C40 C41 114.2(6)
C39 C40 C41 118.4(6)
F34 C41 F35 110.1(6)
F34 C41 F36 106.4(6)
F35 C41 F36 105.8(7)
F34 C41 C40 113.6(7)
F35 C41 C40 110.6(6)
F36 C41 C40 110.1(6)
F23' C31 F24' 107.6(15)
F23 C31 F22 129.8(13)
F23' C31 F22' 100.1(14)
F24' C31 F22' 100.3(11)
F23 C31 F24 95.2(9)
F22 C31 F24 96.9(11)
F23' C31 C30 120.9(11)
F24' C31 C30 116.5(14)
F23 C31 C30 109.9(9)
F22 C31 C30 112.3(11)
F22' C31 C30 108.1(8)
F24 C31 C30 107.5(7)

loop_
_geom_bond_atom_site_label_1
_geom_bond_atom_site_label_2
_geom_bond_distance
Er1 O5 2.300(3)
Er1 O7 2.308(4)
Er1 O6 2.334(3)
Er1 O3 2.350(3)
Er1 O2 2.361(3)
Er1 O1 2.362(3)
Er1 O8 2.402(3)
Er1 O4 2.506(3)
Er1 N3 2.871(4)
Er2 O12 2.304(4)
Er2 O13 2.319(3)
Er2 O14 2.332(4)
Er2 O15 2.352(4)
Er2 O9 2.360(3)
Er2 O10 2.361(3)
Er2 O11 2.385(4)
Er2 O16 2.523(4)
Er2 N4 2.772(4)
F1 C12 1.475(10)
F2 C12 1.322(14)
F3 C12 1.337(11)
F1' C12 1.325(13)
F2' C12 1.470(11)
F3' C12 1.255(11)
F4 C16 1.327(9)
F5 C16 1.279(8)
F6 C16 1.238(7)
F7 C17 1.291(9)
F8 C17 1.288(8)
F9 C17 1.303(9)
F10 C21 1.306(7)
F11 C21 1.291(7)
F12 C21 1.313(8)
F16 C26 1.236(8)
F17 C26 1.242(10)
F18 C26 1.219(10)
F19 C27 1.262(13)
F20 C27 1.248(11)
F21 C27 1.222(12)
F25 C32 1.280(13)
F26 C32 1.257(10)
F27 C32 1.208(12)
F28 C36 1.300(8)
F29 C36 1.282(9)
F30 C36 1.316(9)
F34 C41 1.299(8)
F35 C41 1.300(8)
F36 C41 1.334(9)
O1 N1 1.279(5)
O2 H2A 0.9599
O2 H2B 0.9600
O3 C13 1.247(6)
O4 C15 1.253(6)
O5 C18 1.255(6)
O6 C20 1.236(6)
O7 C23 1.230(7)
O11 C30 1.227(7)
O8 C25 1.228(6)
O12 C28 1.249(7)
O9 N2 1.278(5)
O10 H10A 0.9600
O10 H10B 0.9598
O13 C33 1.257(7)
O14 C35 1.264(6)
O15 C38 1.246(7)
O16 C40 1.259(6)
N1 C1 1.355(6)
N1 C6 1.492(6)
N2 C1 1.341(6)
N2 C9 1.530(6)
N3 C2 1.328(6)
N3 C3 1.330(6)
N4 C5 1.350(6)
N4 C2 1.358(6)
C1 C2 1.461(6)
C3 C4 1.372(8)
C3 H1 0.9300
C4 C5 1.341(8)
C4 H2 0.9300
C5 H3 0.9300
C6 C8 1.491(8)
C6 C9 1.534(8)
C6 C7 1.558(9)
C7 H8A 0.9600
C7 H8B 0.9600
C7 H8C 0.9600
C8 H6A 0.9600
C8 H6B 0.9600
C8 H6C 0.9600
C9 C10 1.497(8)
C9 C11 1.535(9)
C10 H11A 0.9600
C10 H11B 0.9600
C10 H11C 0.9600
C11 H9A 0.9600
C11 H9B 0.9600
C11 H9C 0.9600
C12 C13 1.478(8)
C13 C14 1.399(8)
C14 C15 1.385(8)
C14 H14 0.9300
C15 C16 1.515(9)
C17 C18 1.527(8)
C18 C19 1.373(8)
C19 C20 1.386(8)
C19 H19 0.9300
C20 C21 1.532(8)
C22 F15' 1.299(12)
C22 F14 1.325(13)
C22 F15 1.375(10)
C22 F13' 1.465(13)
C22 F14' 1.469(11)
C22 F13 1.511(13)
C22 C23 1.524(9)
C23 C24 1.364(8)
C24 C25 1.397(8)
C24 H24 0.9300
C25 C26 1.506(8)
C27 C28 1.501(10)
C28 C29 1.369(9)
C29 C30 1.395(9)
C29 H29 0.9300
C30 C31 1.509(10)
C32 C33 1.512(10)
C33 C34 1.359(9)
C34 C35 1.379(8)
C34 H34 0.9300
C35 C36 1.532(9)
C37 F33 1.332(15)
C37 F32 1.355(15)
C37 F31 1.370(16)
C37 C38 1.605(17)
C37' C38 1.30(2)
C37' F33' 1.371(17)
C37' F32' 1.381(17)
C37' F31' 1.450(17)
C38 C39 1.398(9)
C39 C40 1.376(8)
C39 H39 0.9300
C40 C41 1.534(9)
F22 C31 1.368(14)
F23 C31 1.365(13)
F24 C31 1.497(13)
F23' C31 1.242(14)
F22' C31 1.467(12)
F24' C31 1.311(15)

loop_
_geom_hbond_atom_site_label_D
_geom_hbond_atom_site_label_H
_geom_hbond_atom_site_label_A
_geom_hbond_distance_DH
_geom_hbond_distance_HA
_geom_hbond_distance_DA
_geom_hbond_angle_DHA
_geom_hbond_site_symmetry_A
C11 H9C F22' 0.96 2.56 3.503(13) 168.0 7
C11 H9C F22 0.96 2.47 3.218(18) 134.5 7
C10 H11B F21 0.96 2.59 3.491(8) 155.8 8_556
C5 H3 O13 0.93 2.49 2.987(7) 114.0 .
C3 H1 F15' 0.93 2.60 3.353(15) 138.1 2
C3 H1 O5 0.93 2.45 2.947(7) 113.1 .
O10 H10B O6 0.96 2.52 3.072(5) 116.7 4
O10 H10B F10 0.96 2.56 3.143(5) 119.5 4
O2 H2A O16 0.96 2.01 2.864(5) 147.0 4_545
O2 H2A O10 0.96 2.63 3.210(5) 119.1 4_545
C11 H9C F22' 0.96 2.56 3.503(13) 168.0 7
C11 H9C F22 0.96 2.47 3.218(18) 134.5 7
C10 H11B F21 0.96 2.59 3.491(8) 155.8 8_556
C5 H3 O13 0.93 2.49 2.987(7) 114.0 .
C5 H3 O12 0.93 2.46 2.907(7) 109.7 .
C3 H1 F15' 0.93 2.60 3.353(15) 138.1 2
C3 H1 O5 0.93 2.45 2.947(7) 113.1 .
O10 H10B O6 0.96 2.52 3.072(5) 116.7 4
O10 H10B F10 0.96 2.56 3.143(5) 119.5 4
O2 H2A O16 0.96 2.01 2.864(5) 147.0 4_545
O2 H2A O10 0.96 2.63 3.210(5) 119.1 4_545

loop_
_geom_torsion_atom_site_label_1
_geom_torsion_atom_site_label_2
_geom_torsion_atom_site_label_3
_geom_torsion_atom_site_label_4
_geom_torsion
Er1 O1 N1 C1 55.5(6)
Er1 O1 N1 C6 -132.2(4)
Er2 O9 N2 C1 52.8(6)
Er2 O9 N2 C9 -134.6(4)
O9 N2 C1 N1 -178.4(4)
C9 N2 C1 N1 8.5(5)
O9 N2 C1 C2 1.1(8)
C9 N2 C1 C2 -172.1(5)
O1 N1 C1 N2 -177.1(4)
C6 N1 C1 N2 10.1(6)
O1 N1 C1 C2 3.4(8)
C6 N1 C1 C2 -169.4(5)
C3 N3 C2 N4 -2.2(8)
Er1 N3 C2 N4 166.4(4)
C3 N3 C2 C1 178.9(5)
Er1 N3 C2 C1 -12.4(6)
C5 N4 C2 N3 -1.5(8)
Er2 N4 C2 N3 169.5(4)
C5 N4 C2 C1 177.3(5)
Er2 N4 C2 C1 -11.7(7)
N2 C1 C2 N3 162.1(5)
N1 C1 C2 N3 -18.5(7)
N2 C1 C2 N4 -16.8(7)
N1 C1 C2 N4 162.6(5)
C2 N3 C3 C4 4.7(9)
Er1 N3 C3 C4 -165.5(5)
N3 C3 C4 C5 -3.4(10)
C3 C4 C5 N4 -0.7(11)
C2 N4 C5 C4 3.0(9)
Er2 N4 C5 C4 -169.5(6)
O1 N1 C6 C8 37.8(7)
C1 N1 C6 C8 -148.8(5)
O1 N1 C6 C9 163.2(4)
C1 N1 C6 C9 -23.4(6)
O1 N1 C6 C7 -80.6(6)
C1 N1 C6 C7 92.8(5)
O9 N2 C9 C10 40.5(7)
C1 N2 C9 C10 -145.8(5)
O9 N2 C9 C6 164.2(4)
C1 N2 C9 C6 -22.1(5)
O9 N2 C9 C11 -80.2(6)
C1 N2 C9 C11 93.5(6)
C8 C6 C9 C10 -96.2(7)
N1 C6 C9 C10 143.1(5)
C7 C6 C9 C10 31.3(7)
C8 C6 C9 N2 145.5(5)
N1 C6 C9 N2 24.8(5)
C7 C6 C9 N2 -86.9(5)
C8 C6 C9 C11 34.3(7)
N1 C6 C9 C11 -86.4(5)
C7 C6 C9 C11 161.9(5)
Er1 O3 C13 C14 -28.3(8)
Er1 O3 C13 C12 149.9(5)
F3' C12 C13 O3 -20.4(13)
F2 C12 C13 O3 161.2(9)
F1' C12 C13 O3 -173.7(9)
F3 C12 C13 O3 26.8(12)
F2' C12 C13 O3 83.1(8)
F1 C12 C13 O3 -79.9(7)
F3' C12 C13 C14 158.1(11)
F2 C12 C13 C14 -20.3(12)
F1' C12 C13 C14 4.7(12)
F3 C12 C13 C14 -154.8(9)
F2' C12 C13 C14 -98.5(8)
F1 C12 C13 C14 98.5(7)
O3 C13 C14 C15 -5.4(9)
C12 C13 C14 C15 176.4(6)
Er1 O4 C15 C14 24.9(8)
Er1 O4 C15 C16 -155.7(5)
C13 C14 C15 O4 5.0(10)
C13 C14 C15 C16 -174.4(6)
O4 C15 C16 F6 179.9(8)
C14 C15 C16 F6 -0.6(11)
O4 C15 C16 F5 -50.1(9)
C14 C15 C16 F5 129.4(7)
O4 C15 C16 F4 60.4(8)
C14 C15 C16 F4 -120.1(7)
Er1 O5 C18 C19 -0.8(10)
Er1 O5 C18 C17 -178.5(5)
F8 C17 C18 O5 -156.4(7)
F7 C17 C18 O5 -36.1(9)
F9 C17 C18 O5 82.3(8)
F8 C17 C18 C19 25.6(11)
F7 C17 C18 C19 146.0(7)
F9 C17 C18 C19 -95.6(8)
O5 C18 C19 C20 -5.0(11)
C17 C18 C19 C20 172.7(6)
Er1 O6 C20 C19 14.6(9)
Er1 O6 C20 C21 -167.2(4)
C18 C19 C20 O6 -2.4(11)
C18 C19 C20 C21 179.5(6)
O6 C20 C21 F11 -173.2(7)
C19 C20 C21 F11 5.2(10)
O6 C20 C21 F10 -50.5(8)
C19 C20 C21 F10 127.9(6)
O6 C20 C21 F12 64.8(7)
C19 C20 C21 F12 -116.8(7)
Er1 O7 C23 C24 -11.7(12)
Er1 O7 C23 C22 167.9(5)
F15' C22 C23 O7 68.9(11)
F14 C22 C23 O7 -67.4(12)
F15 C22 C23 O7 151.9(8)
F13' C22 C23 O7 -47.1(10)
F14' C22 C23 O7 -151.9(8)
F13 C22 C23 O7 47.4(9)
F15' C22 C23 C24 -111.4(10)
F14 C22 C23 C24 112.3(10)
F15 C22 C23 C24 -28.4(11)
F13' C22 C23 C24 132.6(9)
F14' C22 C23 C24 27.7(11)
F13 C22 C23 C24 -133.0(9)
O7 C23 C24 C25 -2.2(13)
C22 C23 C24 C25 178.1(7)
Er1 O8 C25 C24 19.2(9)
Er1 O8 C25 C26 -161.9(5)
C23 C24 C25 O8 -2.2(12)
C23 C24 C25 C26 178.9(8)
O8 C25 C26 F18 -50.8(11)
C24 C25 C26 F18 128.3(9)
O8 C25 C26 F16 -176.4(9)
C24 C25 C26 F16 2.6(13)
O8 C25 C26 F17 62.8(11)
C24 C25 C26 F17 -118.2(9)
Er2 O12 C28 C29 14.0(11)
Er2 O12 C28 C27 -166.0(6)
F21 C27 C28 O12 62.0(14)
F20 C27 C28 O12 -171.5(10)
F19 C27 C28 O12 -50.7(14)
F21 C27 C28 C29 -118.0(12)
F20 C27 C28 C29 8.5(16)
F19 C27 C28 C29 129.3(12)
O12 C28 C29 C30 -1.6(12)
C27 C28 C29 C30 178.4(8)
Er2 O11 C30 C29 -20.1(11)
Er2 O11 C30 C31 160.2(6)
C28 C29 C30 O11 5.3(13)
C28 C29 C30 C31 -175.0(8)
Er2 O13 C33 C34 -3.8(11)
Er2 O13 C33 C32 175.4(6)
F27 C32 C33 O13 53.4(14)
F26 C32 C33 O13 -177.6(9)
F25 C32 C33 O13 -61.1(12)
F27 C32 C33 C34 -127.3(11)
F26 C32 C33 C34 1.7(15)
F25 C32 C33 C34 118.2(10)
O13 C33 C34 C35 -2.3(12)
C32 C33 C34 C35 178.5(8)
Er2 O14 C35 C34 13.7(9)
Er2 O14 C35 C36 -170.0(4)
C33 C34 C35 O14 -2.8(11)
C33 C34 C35 C36 -178.9(7)
O14 C35 C36 F29 48.0(9)
C34 C35 C36 F29 -135.4(7)
O14 C35 C36 F28 169.5(6)
C34 C35 C36 F28 -13.9(10)
O14 C35 C36 F30 -70.1(8)
C34 C35 C36 F30 106.6(8)
Er2 O15 C38 C37' 147.4(11)
Er2 O15 C38 C39 -28.2(10)
Er2 O15 C38 C37 156.9(7)
F33' C37' C38 O15 22(2)
F32' C37' C38 O15 159.9(17)
F31' C37' C38 O15 -83.8(17)
F33' C37' C38 C39 -161.6(16)
F32' C37' C38 C39 -24(3)
F31' C37' C38 C39 92.3(16)
F33 C37 C38 O15 88.4(13)
F32 C37 C38 O15 -145.2(11)
F31 C37 C38 O15 -34.3(14)
F33 C37 C38 C39 -87.1(12)
F32 C37 C38 C39 39.3(15)
F31 C37 C38 C39 150.2(11)
O15 C38 C39 C40 -6.1(11)
C37' C38 C39 C40 178.5(12)
C37 C38 C39 C40 168.7(8)
Er2 O16 C40 C39 27.1(8)
Er2 O16 C40 C41 -153.6(4)
C38 C39 C40 O16 4.2(10)
C38 C39 C40 C41 -175.0(6)
O16 C40 C41 F34 172.7(6)
C39 C40 C41 F34 -7.9(9)
O16 C40 C41 F35 48.4(9)
C39 C40 C41 F35 -132.2(7)
O16 C40 C41 F36 -68.1(8)
C39 C40 C41 F36 111.3(7)
O11 C30 C31 F23' 18.4(19)
C29 C30 C31 F23' -161.4(16)
O11 C30 C31 F24' -115.5(12)
C29 C30 C31 F24' 64.8(14)
O11 C30 C31 F23 60.3(12)
C29 C30 C31 F23 -119.4(10)
O11 C30 C31 F22 -147.5(11)
C29 C30 C31 F22 32.8(15)
O11 C30 C31 F22' 132.6(8)
C29 C30 C31 F22' -47.1(11)
O11 C30 C31 F24 -42.1(11)
C29 C30 C31 F24 138.1(8)
